data_2217996
loop_
_publ_author_name
'Jotani, Mukesh M.'
'Baldaniya, Bharat B.'

_publ_section_title
;Ethyl
 2-[(<i>Z</i>)-3-chlorobenzylidene]-7-methyl-3-oxo-5-phenyl-2,3-dihydro-5<i>H</i>-1,3-thiazolo[3,2-<i>a</i>]pyrimidine-6-carboxylate
;
_journal_coeditor_code RK2081
_journal_issue 4
_journal_name_full 'Acta Crystallographica Section E'
_journal_page_first o739
_journal_paper_doi 10.1107/S1600536808007356
_journal_volume 64
_journal_year 2008
_chemical_formula_iupac 'C23 H19 Cl N2 O3 S'
_chemical_formula_moiety 'C23 H19 Cl N2 O3 S'
_chemical_formula_sum 'C23 H19 Cl N2 O3 S'
_chemical_formula_weight 438.92
_chemical_name_systematic
;
Ethyl 2-[(<i>Z</i>)-3-chlorobenzylidene]-7-methyl-3-oxo-5-phenyl-2,3-dihydro-
5<i>H</i>-1,3-thiazolo[3,2-<i>a</i>]pyrimidine-6-carboxylate
;
_space_group_IT_number 2
_symmetry_cell_setting triclinic
_symmetry_space_group_name_Hall '-P 1'
_symmetry_space_group_name_H-M 'P -1'
_atom_sites_solution_hydrogens geom
_atom_sites_solution_primary direct
_atom_sites_solution_secondary difmap
_cell_angle_alpha 94.129(2)
_cell_angle_beta 100.837(2)
_cell_angle_gamma 111.812(2)
_cell_formula_units_Z 2
_cell_length_a 8.2650(3)
_cell_length_b 10.3291(4)
_cell_length_c 13.5655(5)
_cell_measurement_reflns_used 3579
_cell_measurement_temperature 293(2)
_cell_measurement_theta_max 25.0
_cell_measurement_theta_min 2.4
_cell_volume 1043.14(7)
_computing_cell_refinement 'APEX2 and SAINT (Bruker, 2004)'
_computing_data_collection 'APEX2 (Bruker, 2004)'
_computing_data_reduction 'SAINT and XPREP (Bruker, 2004)'
_computing_molecular_graphics
;
ORTEP-3 (Farrugia, 1997) and PLATON (Spek, 2003)
;
_computing_publication_material
;
SHELXL97 (Sheldrick, 2008) and PLATON (Spek, 2003)
;
_computing_structure_refinement 'SHELXL97 (Sheldrick, 2008)'
_computing_structure_solution 'SIR97 (Altomare <i>et al.</i>,  1999)'
_diffrn_ambient_temperature 293(2)
_diffrn_measured_fraction_theta_full 1.000
_diffrn_measured_fraction_theta_max 1.000
_diffrn_measurement_device_type 'Bruker KappaAPEXII CCD'
_diffrn_measurement_method '\w and \f'
_diffrn_radiation_monochromator Graphite
_diffrn_radiation_source 'Fine--focus sealed tube'
_diffrn_radiation_type MoK\a
_diffrn_radiation_wavelength 0.71073
_diffrn_reflns_av_R_equivalents 0.0242
_diffrn_reflns_av_sigmaI/netI 0.0161
_diffrn_reflns_limit_h_max 9
_diffrn_reflns_limit_h_min -9
_diffrn_reflns_limit_k_max 12
_diffrn_reflns_limit_k_min -12
_diffrn_reflns_limit_l_max 16
_diffrn_reflns_limit_l_min -16
_diffrn_reflns_number 18826
_diffrn_reflns_theta_full 25.00
_diffrn_reflns_theta_max 25.00
_diffrn_reflns_theta_min 2.15
_diffrn_standards_decay_% 0
_exptl_absorpt_coefficient_mu 0.311
_exptl_absorpt_correction_T_max 0.936
_exptl_absorpt_correction_T_min 0.867
_exptl_absorpt_correction_type multi-scan
_exptl_absorpt_process_details '(SADABS; Bruker, 2004)'
_exptl_crystal_colour Yellow
_exptl_crystal_density_diffrn 1.397
_exptl_crystal_density_method 'Not measured'
_exptl_crystal_description Plate
_exptl_crystal_F_000 456
_exptl_crystal_size_max 0.47
_exptl_crystal_size_mid 0.35
_exptl_crystal_size_min 0.2
_refine_diff_density_max 0.223
_refine_diff_density_min -0.250
_refine_ls_extinction_method None
_refine_ls_goodness_of_fit_ref 1.058
_refine_ls_hydrogen_treatment constr
_refine_ls_matrix_type full
_refine_ls_number_parameters 273
_refine_ls_number_reflns 3677
_refine_ls_number_restraints 0
_refine_ls_restrained_S_all 1.058
_refine_ls_R_factor_all 0.0496
_refine_ls_R_factor_gt 0.0406
_refine_ls_shift/su_max 0.007
_refine_ls_shift/su_mean 0.000
_refine_ls_structure_factor_coef Fsqd
_refine_ls_weighting_details 'calc w=1/[\s^2^(Fo^2^)+(0.0643P)^2^+0.3244P] where P=(Fo^2^+2Fc^2^)/3'
_refine_ls_weighting_scheme calc
_refine_ls_wR_factor_gt 0.1153
_refine_ls_wR_factor_ref 0.1238
_reflns_number_gt 3111
_reflns_number_total 3677
_reflns_threshold_expression I>2\s(I)
_cod_data_source_file rk2081.cif
_cod_data_source_block I
_cod_depositor_comments
;
The following automatic conversions were performed:
'_symmetry_cell_setting' value 'Triclinic' changed to 'triclinic'
according to '/home/saulius/struct/CIF-dictionaries/cif_core.dic'
dictionary named 'cif_core.dic' version 2.4.1 from
2010-06-29.

'_atom_sites_solution_hydrogens' value 'Geom' changed to
'geom' according to '/home/saulius/struct/CIF-dictionaries/cif_core.dic'
dictionary named 'cif_core.dic' version 2.4.1 from
2010-06-29.

'_atom_sites_solution_primary' value 'Direct' changed to
'direct' according to '/home/saulius/struct/CIF-dictionaries/cif_core.dic'
dictionary named 'cif_core.dic' version 2.4.1 from
2010-06-29.

'_atom_sites_solution_secondary' value 'Difmap' changed to
'difmap' according to '/home/saulius/struct/CIF-dictionaries/cif_core.dic'
dictionary named 'cif_core.dic' version 2.4.1 from
2010-06-29.

'_refine_ls_matrix_type' value 'Full' changed to 'full'
according to '/home/saulius/struct/CIF-dictionaries/cif_core.dic'
dictionary named 'cif_core.dic' version 2.4.1 from
2010-06-29.

'_refine_ls_weighting_scheme' value 'Calc' changed to 'calc'
according to '/home/saulius/struct/CIF-dictionaries/cif_core.dic'
dictionary named 'cif_core.dic' version 2.4.1 from 2010-06-29.

Automatic conversion script
Id: cif_fix_enum 1527 2010-12-29 10:47:43Z saulius 

The following automatic conversions were performed:

'_symmetry_cell_setting' value 'Triclinic' changed to 'triclinic'
according to /home/saulius/struct/CIF-dictionaries/cif_core.dic
dictionary named 'cif_core.dic' version 2.4.1 from
2010-06-29.

'_atom_sites_solution_hydrogens' value 'Geom' changed to
'geom' according to
/home/saulius/struct/CIF-dictionaries/cif_core.dic dictionary named
'cif_core.dic' version 2.4.1 from
2010-06-29.

'_atom_sites_solution_primary' value 'Direct' changed to
'direct' according to
/home/saulius/struct/CIF-dictionaries/cif_core.dic dictionary named
'cif_core.dic' version 2.4.1 from
2010-06-29.

'_atom_sites_solution_secondary' value 'Difmap' changed
to 'difmap' according to
/home/saulius/struct/CIF-dictionaries/cif_core.dic dictionary named
'cif_core.dic' version 2.4.1 from
2010-06-29.

'_refine_ls_matrix_type' value 'Full' changed to 'full'
according to /home/saulius/struct/CIF-dictionaries/cif_core.dic
dictionary named 'cif_core.dic' version 2.4.1 from
2010-06-29.

'_refine_ls_weighting_scheme' value 'Calc' changed to
'calc' according to
/home/saulius/struct/CIF-dictionaries/cif_core.dic dictionary named
'cif_core.dic' version 2.4.1 from 2010-06-29.

Automatic conversion script
Id: cif_fix_values 1715 2011-07-08 13:25:40Z adriana 
;
_cod_original_cell_volume 1043.15(7)
_cod_database_code 2217996
_cod_database_fobs_code 2217996

loop_
_symmetry_equiv_pos_as_xyz
'x, y, z'
'-x, -y, -z'

loop_
_atom_site_type_symbol
_atom_site_label
_atom_site_fract_x
_atom_site_fract_y
_atom_site_fract_z
_atom_site_U_iso_or_equiv
_atom_site_adp_type
_atom_site_calc_flag
_atom_site_refinement_flags
_atom_site_occupancy
S S1 0.30130(8) 0.19021(5) 0.22916(4) 0.06087(19) Uani d . 1
Cl Cl1 1.00143(9) 0.23402(9) -0.04622(5) 0.0932(3) Uani d . 1
N N1 0.0766(2) 0.24166(16) 0.32599(13) 0.0579(4) Uani d . 1
N N2 0.2084(2) 0.40286(15) 0.22081(11) 0.0471(4) Uani d . 1
O O1 0.3663(2) 0.52920(15) 0.11435(11) 0.0657(4) Uani d . 1
O O2 -0.0956(2) 0.62159(17) 0.26634(16) 0.0856(6) Uani d . 1
O O3 -0.2281(3) 0.4916(2) 0.37203(18) 0.1084(7) Uani d . 1
C C1 0.1793(3) 0.28444(18) 0.26598(14) 0.0497(4) Uani d . 1
C C2 0.1416(2) 0.50926(18) 0.25273(14) 0.0450(4) Uani d . 1
H H2 0.0929 0.5415 0.1923 0.054 Uiso calc R 1
C C3 -0.0077(2) 0.44015(19) 0.30586(14) 0.0503(4) Uani d . 1
C C4 -0.0276(3) 0.3192(2) 0.34291(15) 0.0545(5) Uani d . 1
C C5 0.3266(3) 0.4282(2) 0.15758(14) 0.0502(4) Uani d . 1
C C6 0.3964(3) 0.3146(2) 0.15427(14) 0.0525(5) Uani d . 1
C C7 -0.1590(3) 0.2496(3) 0.4043(2) 0.0770(7) Uani d . 1
H H7A -0.1239 0.3051 0.4704 0.115 Uiso calc R 1
H H7B -0.1614 0.1571 0.4111 0.115 Uiso calc R 1
H H7C -0.2760 0.2420 0.3707 0.115 Uiso calc R 1
C C8 -0.1222(3) 0.5170(2) 0.32026(17) 0.0598(5) Uani d . 1
C C9 -0.1899(4) 0.7149(3) 0.2770(3) 0.1048(11) Uani d . 1
H H9A -0.2618 0.7134 0.2112 0.126 Uiso calc R 1
H H9B -0.2695 0.6817 0.3222 0.126 Uiso calc R 1
C C10 -0.0642(5) 0.8562(3) 0.3169(3) 0.1099(10) Uani d . 1
H H10A -0.1276 0.9165 0.3232 0.165 Uiso calc R 1
H H10B 0.0139 0.8890 0.2718 0.165 Uiso calc R 1
H H10C 0.0054 0.8577 0.3825 0.165 Uiso calc R 1
C C11 0.2941(2) 0.63460(17) 0.32116(13) 0.0427(4) Uani d . 1
C C12 0.3852(3) 0.6173(2) 0.41182(15) 0.0600(5) Uani d . 1
H H12 0.3526 0.5284 0.4313 0.072 Uiso calc R 1
C C13 0.5242(3) 0.7309(3) 0.47383(17) 0.0704(6) Uani d . 1
H H13 0.5879 0.7179 0.5339 0.085 Uiso calc R 1
C C14 0.5688(3) 0.8626(2) 0.44719(19) 0.0709(6) Uani d . 1
H H14 0.6613 0.9397 0.4895 0.085 Uiso calc R 1
C C15 0.4773(4) 0.8804(2) 0.3587(2) 0.0813(7) Uani d . 1
H H15 0.5068 0.9702 0.3408 0.098 Uiso calc R 1
C C16 0.3416(3) 0.7672(2) 0.29520(17) 0.0640(5) Uani d . 1
H H16 0.2815 0.7806 0.2342 0.077 Uiso calc R 1
C C17 0.5194(3) 0.3207(2) 0.10123(15) 0.0572(5) Uani d . 1
H H17 0.5494 0.3961 0.0651 0.069 Uiso calc R 1
C C18 0.6139(3) 0.2279(2) 0.09120(14) 0.0573(5) Uani d . 1
C C19 0.5795(3) 0.1033(3) 0.13257(17) 0.0684(6) Uani d . 1
H H19 0.4902 0.0744 0.1686 0.082 Uiso calc R 1
C C20 0.6773(4) 0.0225(3) 0.12037(19) 0.0801(7) Uani d . 1
H H20 0.6543 -0.0597 0.1491 0.096 Uiso calc R 1
C C21 0.8079(4) 0.0619(3) 0.06648(18) 0.0763(7) Uani d . 1
H H21 0.8734 0.0072 0.0584 0.092 Uiso calc R 1
C C22 0.8402(3) 0.1837(3) 0.02458(16) 0.0677(6) Uani d . 1
C C23 0.7458(3) 0.2672(2) 0.03618(15) 0.0608(5) Uani d . 1
H H23 0.7704 0.3494 0.0073 0.073 Uiso calc R 1

loop_
_atom_site_aniso_label
_atom_site_aniso_U_11
_atom_site_aniso_U_22
_atom_site_aniso_U_33
_atom_site_aniso_U_12
_atom_site_aniso_U_13
_atom_site_aniso_U_23
S1 0.0788(4) 0.0511(3) 0.0654(3) 0.0353(3) 0.0227(3) 0.0169(2)
Cl1 0.0854(5) 0.1389(7) 0.0814(4) 0.0718(5) 0.0248(3) 0.0110(4)
N1 0.0634(10) 0.0453(9) 0.0625(10) 0.0157(8) 0.0188(8) 0.0127(8)
N2 0.0545(9) 0.0406(8) 0.0479(8) 0.0202(7) 0.0130(7) 0.0064(6)
O1 0.0892(10) 0.0631(9) 0.0723(9) 0.0459(8) 0.0416(8) 0.0308(7)
O2 0.0723(10) 0.0714(10) 0.1448(17) 0.0428(8) 0.0596(11) 0.0413(11)
O3 0.1136(15) 0.1288(17) 0.1383(18) 0.0757(14) 0.0846(14) 0.0613(14)
C1 0.0559(11) 0.0402(9) 0.0495(10) 0.0167(8) 0.0089(8) 0.0058(8)
C2 0.0469(9) 0.0414(9) 0.0494(10) 0.0191(8) 0.0133(8) 0.0083(7)
C3 0.0432(9) 0.0455(10) 0.0538(11) 0.0090(8) 0.0112(8) 0.0032(8)
C4 0.0492(10) 0.0471(10) 0.0570(11) 0.0080(8) 0.0134(8) 0.0041(8)
C5 0.0608(11) 0.0499(10) 0.0464(10) 0.0273(9) 0.0151(8) 0.0099(8)
C6 0.0641(11) 0.0518(10) 0.0480(10) 0.0311(9) 0.0104(9) 0.0082(8)
C7 0.0740(15) 0.0635(14) 0.0905(17) 0.0127(11) 0.0392(13) 0.0200(12)
C8 0.0462(10) 0.0597(12) 0.0715(13) 0.0167(9) 0.0195(9) 0.0058(10)
C9 0.0828(18) 0.088(2) 0.180(3) 0.0567(16) 0.061(2) 0.038(2)
C10 0.112(2) 0.086(2) 0.150(3) 0.0586(19) 0.037(2) 0.0105(19)
C11 0.0403(8) 0.0421(9) 0.0494(10) 0.0171(7) 0.0170(7) 0.0064(7)
C12 0.0666(12) 0.0487(11) 0.0581(12) 0.0187(9) 0.0066(10) 0.0087(9)
C13 0.0690(14) 0.0758(15) 0.0564(12) 0.0245(12) 0.0022(10) 0.0014(11)
C14 0.0588(12) 0.0558(13) 0.0766(15) 0.0026(10) 0.0148(11) -0.0080(11)
C15 0.0806(16) 0.0443(12) 0.0954(18) 0.0020(11) 0.0115(14) 0.0139(12)
C16 0.0650(13) 0.0484(11) 0.0705(13) 0.0143(10) 0.0104(10) 0.0174(10)
C17 0.0714(13) 0.0622(12) 0.0508(11) 0.0388(10) 0.0160(9) 0.0127(9)
C18 0.0697(12) 0.0682(13) 0.0441(10) 0.0422(11) 0.0064(9) 0.0055(9)
C19 0.0897(16) 0.0763(14) 0.0588(12) 0.0526(13) 0.0189(11) 0.0164(11)
C20 0.109(2) 0.0881(17) 0.0676(14) 0.0677(16) 0.0141(14) 0.0181(12)
C21 0.0910(17) 0.0959(18) 0.0632(13) 0.0684(15) 0.0039(12) 0.0043(13)
C22 0.0688(13) 0.0962(17) 0.0486(11) 0.0526(13) 0.0013(9) -0.0021(11)
C23 0.0686(13) 0.0753(14) 0.0477(11) 0.0430(11) 0.0056(9) 0.0059(9)

loop_
_atom_type_symbol
_atom_type_description
_atom_type_scat_dispersion_real
_atom_type_scat_dispersion_imag
_atom_type_scat_source
C C 0.0033 0.0016 'International Tables Vol C Tables 4.2.6.8 and 6.1.1.4'
H H 0.0000 0.0000 'International Tables Vol C Tables 4.2.6.8 and 6.1.1.4'
N N 0.0061 0.0033 'International Tables Vol C Tables 4.2.6.8 and 6.1.1.4'
O O 0.0106 0.0060 'International Tables Vol C Tables 4.2.6.8 and 6.1.1.4'

loop_
_geom_angle_atom_site_label_1
_geom_angle_atom_site_label_2
_geom_angle_atom_site_label_3
_geom_angle
C6 S1 C1 91.75(9)
C1 N1 C4 116.63(16)
C1 N2 C5 116.72(15)
C1 N2 C2 120.56(15)
C5 N2 C2 121.87(14)
C8 O2 C9 118.6(2)
N1 C1 N2 126.94(18)
N1 C1 S1 121.68(15)
N2 C1 S1 111.37(14)
N2 C2 C3 108.40(14)
N2 C2 C11 109.88(14)
C3 C2 C11 111.85(14)
N2 C2 H2 108.9
C3 C2 H2 108.9
C11 C2 H2 108.9
C4 C3 C8 121.80(18)
C4 C3 C2 121.61(17)
C8 C3 C2 116.49(17)
C3 C4 N1 122.24(17)
C3 C4 C7 125.8(2)
N1 C4 C7 111.97(18)
O1 C5 N2 123.64(17)
O1 C5 C6 126.67(18)
N2 C5 C6 109.69(16)
C17 C6 C5 120.14(18)
C17 C6 S1 129.37(15)
C5 C6 S1 110.45(14)
C4 C7 H7A 109.5
C4 C7 H7B 109.5
H7A C7 H7B 109.5
C4 C7 H7C 109.5
H7A C7 H7C 109.5
H7B C7 H7C 109.5
O3 C8 O2 122.0(2)
O3 C8 C3 126.6(2)
O2 C8 C3 111.39(17)
C10 C9 O2 110.2(2)
C10 C9 H9A 109.6
O2 C9 H9A 109.6
C10 C9 H9B 109.6
O2 C9 H9B 109.6
H9A C9 H9B 108.1
C9 C10 H10A 109.5
C9 C10 H10B 109.5
H10A C10 H10B 109.5
C9 C10 H10C 109.5
H10A C10 H10C 109.5
H10B C10 H10C 109.5
C16 C11 C12 118.73(17)
C16 C11 C2 120.90(17)
C12 C11 C2 120.36(16)
C11 C12 C13 120.4(2)
C11 C12 H12 119.8
C13 C12 H12 119.8
C14 C13 C12 120.0(2)
C14 C13 H13 120.0
C12 C13 H13 120.0
C15 C14 C13 119.6(2)
C15 C14 H14 120.2
C13 C14 H14 120.2
C14 C15 C16 120.7(2)
C14 C15 H15 119.7
C16 C15 H15 119.7
C11 C16 C15 120.4(2)
C11 C16 H16 119.8
C15 C16 H16 119.8
C6 C17 C18 130.16(19)
C6 C17 H17 114.9
C18 C17 H17 114.9
C23 C18 C19 118.59(19)
C23 C18 C17 117.16(19)
C19 C18 C17 124.2(2)
C20 C19 C18 120.3(2)
C20 C19 H19 119.8
C18 C19 H19 119.8
C21 C20 C19 120.9(2)
C21 C20 H20 119.6
C19 C20 H20 119.6
C20 C21 C22 118.8(2)
C20 C21 H21 120.6
C22 C21 H21 120.6
C21 C22 C23 121.7(2)
C21 C22 Cl1 119.69(17)
C23 C22 Cl1 118.6(2)
C22 C23 C18 119.7(2)
C22 C23 H23 120.2
C18 C23 H23 120.2

loop_
_geom_bond_atom_site_label_1
_geom_bond_atom_site_label_2
_geom_bond_distance
S1 C6 1.743(2)
S1 C1 1.750(2)
Cl1 C22 1.734(3)
N1 C1 1.269(2)
N1 C4 1.413(3)
N2 C1 1.369(2)
N2 C5 1.384(2)
N2 C2 1.474(2)
O1 C5 1.202(2)
O2 C8 1.322(3)
O2 C9 1.461(3)
O3 C8 1.190(3)
C2 C3 1.518(3)
C2 C11 1.517(2)
C2 H2 0.9800
C3 C4 1.345(3)
C3 C8 1.473(3)
C4 C7 1.495(3)
C5 C6 1.489(3)
C6 C17 1.338(3)
C7 H7A 0.9600
C7 H7B 0.9600
C7 H7C 0.9600
C9 C10 1.432(4)
C9 H9A 0.9700
C9 H9B 0.9700
C10 H10A 0.9600
C10 H10B 0.9600
C10 H10C 0.9600
C11 C16 1.370(3)
C11 C12 1.376(3)
C12 C13 1.378(3)
C12 H12 0.9300
C13 C14 1.366(3)
C13 H13 0.9300
C14 C15 1.357(4)
C14 H14 0.9300
C15 C16 1.372(3)
C15 H15 0.9300
C16 H16 0.9300
C17 C18 1.458(3)
C17 H17 0.9300
C18 C23 1.390(3)
C18 C19 1.395(3)
C19 C20 1.382(3)
C19 H19 0.9300
C20 C21 1.370(4)
C20 H20 0.9300
C21 C22 1.374(4)
C21 H21 0.9300
C22 C23 1.380(3)
C23 H23 0.9300

loop_
_geom_hbond_atom_site_label_D
_geom_hbond_atom_site_label_H
_geom_hbond_atom_site_label_A
_geom_hbond_site_symmetry_A
_geom_hbond_distance_DH
_geom_hbond_distance_HA
_geom_hbond_distance_DA
_geom_hbond_angle_DHA
_geom_hbond_publ_flag
C23 H23 O1 2_665 0.93 2.49 3.287(3) 143 yes
C19 H19 S1 . 0.93 2.50 3.210(3) 133 yes

loop_
_geom_torsion_atom_site_label_1
_geom_torsion_atom_site_label_2
_geom_torsion_atom_site_label_3
_geom_torsion_atom_site_label_4
_geom_torsion
C4 N1 C1 N2 4.5(3)
C4 N1 C1 S1 -174.31(14)
C5 N2 C1 N1 -179.82(18)
C2 N2 C1 N1 10.6(3)
C5 N2 C1 S1 -0.9(2)
C2 N2 C1 S1 -170.54(12)
C6 S1 C1 N1 -179.77(17)
C6 S1 C1 N2 1.29(14)
C1 N2 C2 C3 -20.5(2)
C5 N2 C2 C3 170.42(15)
C1 N2 C2 C11 101.98(18)
C5 N2 C2 C11 -67.1(2)
N2 C2 C3 C4 18.8(2)
C11 C2 C3 C4 -102.5(2)
N2 C2 C3 C8 -164.91(16)
C11 C2 C3 C8 73.8(2)
C8 C3 C4 N1 177.36(17)
C2 C3 C4 N1 -6.5(3)
C8 C3 C4 C7 -1.9(3)
C2 C3 C4 C7 174.21(19)
C1 N1 C4 C3 -6.4(3)
C1 N1 C4 C7 173.01(18)
C1 N2 C5 O1 -178.87(18)
C2 N2 C5 O1 -9.4(3)
C1 N2 C5 C6 0.0(2)
C2 N2 C5 C6 169.41(15)
O1 C5 C6 C17 1.8(3)
N2 C5 C6 C17 -176.99(17)
O1 C5 C6 S1 179.79(17)
N2 C5 C6 S1 1.0(2)
C1 S1 C6 C17 176.5(2)
C1 S1 C6 C5 -1.29(14)
C9 O2 C8 O3 4.7(4)
C9 O2 C8 C3 -176.0(2)
C4 C3 C8 O3 7.8(4)
C2 C3 C8 O3 -168.5(2)
C4 C3 C8 O2 -171.50(19)
C2 C3 C8 O2 12.2(3)
C8 O2 C9 C10 117.2(3)
N2 C2 C11 C16 120.27(19)
C3 C2 C11 C16 -119.3(2)
N2 C2 C11 C12 -61.0(2)
C3 C2 C11 C12 59.4(2)
C16 C11 C12 C13 -1.6(3)
C2 C11 C12 C13 179.69(19)
C11 C12 C13 C14 2.2(3)
C12 C13 C14 C15 -1.1(4)
C13 C14 C15 C16 -0.6(4)
C12 C11 C16 C15 -0.1(3)
C2 C11 C16 C15 178.6(2)
C14 C15 C16 C11 1.2(4)
C5 C6 C17 C18 176.23(19)
S1 C6 C17 C18 -1.3(4)
C6 C17 C18 C23 -175.3(2)
C6 C17 C18 C19 5.1(4)
C23 C18 C19 C20 1.2(3)
C17 C18 C19 C20 -179.2(2)
C18 C19 C20 C21 -0.9(4)
C19 C20 C21 C22 0.0(4)
C20 C21 C22 C23 0.5(3)
C20 C21 C22 Cl1 -178.66(18)
C21 C22 C23 C18 -0.2(3)
Cl1 C22 C23 C18 178.96(15)
C19 C18 C23 C22 -0.6(3)
C17 C18 C23 C22 179.71(18)

loop_
_cod_related_entry_id
_cod_related_entry_database
_cod_related_entry_code
1 ChemSpider 4749388
